data_1511644
loop_
_publ_author_name
'Puettmann, C.'
'Hammerschmidt, A.'
'Krebs, B.'
'Doech, M.'

_publ_section_title
;
 Sr3 (B S3)2 und Sr3 (B3 S6)2 : zwei neue nicht-oxidische Chalkogenoborate
 mit trigonal-planar koordiniertem Bor
;
_journal_name_full 'Zeitschrift fuer Anorganische und Allgemeine Chemie'
_journal_page_first 551
_journal_page_last 555
_journal_paper_doi 10.1002/zaac.200390089
_journal_volume 629
_journal_year 2003
_chemical_formula_sum 'B6 S12 Sr3'
_chemical_name_systematic 'Sr3 (B3 S6)2'
_space_group_IT_number 148
_symmetry_space_group_name_Hall '-R 3'
_symmetry_space_group_name_H-M 'R -3 :H'
_cell_angle_alpha 90
_cell_angle_beta 90
_cell_angle_gamma 120
_cell_formula_units_Z 3
_cell_length_a 8.605
_cell_length_b 8.605
_cell_length_c 21.542
_cell_volume 1381.397
_citation_journal_id_ASTM ZAACAB
_cod_data_source_file boron4-x_298.cif
_cod_data_source_block B6S12Sr3
_cod_original_cell_volume 1381.396
_cod_database_code 1511644

loop_
_symmetry_equiv_pos_as_xyz
x,y,z
-y,x-y,z
-x+y,-x,z
-x,-y,-z
y,-x+y,-z
x-y,x,-z
x+2/3,y+1/3,z+1/3
-y+2/3,x-y+1/3,z+1/3
-x+y+2/3,-x+1/3,z+1/3
-x+2/3,-y+1/3,-z+1/3
y+2/3,-x+y+1/3,-z+1/3
x-y+2/3,x+1/3,-z+1/3
x+1/3,y+2/3,z+2/3
-y+1/3,x-y+2/3,z+2/3
-x+y+1/3,-x+2/3,z+2/3
-x+1/3,-y+2/3,-z+2/3
y+1/3,-x+y+2/3,-z+2/3
x-y+1/3,x+2/3,-z+2/3

loop_
_atom_site_label
_atom_site_type_symbol
_atom_site_fract_x
_atom_site_fract_y
_atom_site_fract_z
_atom_site_occupancy
_atom_site_U_iso_or_equiv
B1 B+3 0.549217 0.698108 0.084496 1 0.0
S2 S-2 0.367105 0.472001 0.079059 1 0.0
S1 S-2 0.763401 0.718702 0.092519 1 0.0
Sr2 Sr+2 0 0 0.195038 1 0.0
Sr1 Sr+2 0 0 0 1 0.0
